data_7250352
loop_
_publ_author_name
'Galvez, Carolina E.'
'Piro, Oscar E.'
'Echeverr\'ia, Gustavo A.'
'Vignesh, Krishnan'
'Thamotharan, Subbiah'
'Loandos, Mar\'ia del H.'
'Gil, Diego M.'

_publ_section_title
;
 Supramolecular assembly mediated by hydrogen bonds and weak noncovalent
 interactions in two eucalyptol derivatives with potential antineoplastic
 activity: crystal structure, Hirshfeld surface analysis, DFT calculations
 and molecular docking analysis
;
_journal_issue 22
_journal_name_full CrystEngComm
_journal_page_first 3806
_journal_page_last 3822
_journal_paper_doi 10.1039/D5CE00308C
_journal_volume 27
_journal_year 2025
_chemical_absolute_configuration syn
_chemical_formula_sum 'C12 H18 O4'
_chemical_formula_weight 226.26
_chemical_name_systematic 1,3,3-trimethyl-2-oxabicycle[2.2.2]octane-5-acetyl-8-oxo
_space_group_crystal_system orthorhombic
_space_group_IT_number 19
_space_group_name_Hall 'P 2ac 2ab'
_space_group_name_H-M_alt 'P 21 21 21'
_atom_sites_solution_hydrogens geom
_atom_sites_solution_primary dual
_atom_sites_solution_secondary difmap
_audit_creation_method SHELXL-2014/7
_audit_update_record
;
2025-03-19 deposited with the CCDC.	2025-04-30 downloaded from the CCDC.
;
_cell_angle_alpha 90
_cell_angle_beta 90
_cell_angle_gamma 90
_cell_formula_units_Z 4
_cell_length_a 7.7247(3)
_cell_length_b 8.6013(4)
_cell_length_c 18.5304(8)
_cell_measurement_reflns_used 1593
_cell_measurement_temperature 295(2)
_cell_measurement_theta_max 23.4270
_cell_measurement_theta_min 4.1690
_cell_volume 1231.21(9)
_computing_cell_refinement 'CrysAlisPro 1.171.38.41 (Rigaku OD, 2015)'
_computing_data_collection 'CrysAlisPro 1.171.38.41 (Rigaku OD, 2015)'
_computing_data_reduction 'CrysAlisPro 1.171.38.41 (Rigaku OD, 2015)'
_computing_molecular_graphics 'ORTEP for Windows (Farrugia, 2012)'
_computing_publication_material 'SHELXL-2014/7 (Sheldrick, 2014)'
_computing_structure_refinement 'SHELXL-2014/7 (Sheldrick, 2014)'
_computing_structure_solution 'SHELXT (Sheldrick, 2015)'
_diffrn_ambient_temperature 295(2)
_diffrn_detector 'CCD plate'
_diffrn_detector_area_resol_mean 16.0604
_diffrn_detector_type Eos
_diffrn_measured_fraction_theta_full 0.998
_diffrn_measured_fraction_theta_max 0.873
_diffrn_measurement_device 'four-circle diffractometer'
_diffrn_measurement_device_type 'Xcalibur, Eos, Gemini'
_diffrn_radiation_monochromator graphite
_diffrn_radiation_probe x-ray
_diffrn_radiation_type 'Mo K\a'
_diffrn_radiation_wavelength 0.71073
_diffrn_reflns_av_R_equivalents 0.0280
_diffrn_reflns_av_unetI/netI 0.0373
_diffrn_reflns_Laue_measured_fraction_full 0.998
_diffrn_reflns_Laue_measured_fraction_max 0.873
_diffrn_reflns_limit_h_max 10
_diffrn_reflns_limit_h_min -10
_diffrn_reflns_limit_k_max 10
_diffrn_reflns_limit_k_min -11
_diffrn_reflns_limit_l_max 20
_diffrn_reflns_limit_l_min -23
_diffrn_reflns_number 6440
_diffrn_reflns_point_group_measured_fraction_full 0.998
_diffrn_reflns_point_group_measured_fraction_max 0.834
_diffrn_reflns_theta_full 25.242
_diffrn_reflns_theta_max 28.689
_diffrn_reflns_theta_min 3.232
_diffrn_source 'fine-focus sealed X-ray tube'
_diffrn_source_type 'Enhance (Mo) X-ray Source'
_exptl_absorpt_coefficient_mu 0.091
_exptl_absorpt_correction_T_max 1.00000
_exptl_absorpt_correction_T_min 0.87214
_exptl_absorpt_correction_type multi-scan
_exptl_absorpt_process_details
;
CrysAlisPro 1.171.38.41 (Rigaku Oxford Diffraction, 2015)
Empirical absorption correction using spherical harmonics,
 implemented in SCALE3 ABSPACK scaling algorithm.
;
_exptl_crystal_colour colorless
_exptl_crystal_density_diffrn 1.221
_exptl_crystal_description fragment
_exptl_crystal_F_000 488
_exptl_crystal_recrystallization_method 'Re-crystallisation from solvent: Methanol'
_exptl_crystal_size_max 0.532
_exptl_crystal_size_mid 0.410
_exptl_crystal_size_min 0.119
_refine_diff_density_max 0.122
_refine_diff_density_min -0.179
_refine_diff_density_rms 0.034
_refine_ls_abs_structure_details
;
 Flack x determined using 638 quotients [(I+)-(I-)]/[(I+)+(I-)]
 (Parsons, Flack and Wagner, Acta Cryst. B69 (2013) 249-259).
;
_refine_ls_abs_structure_Flack -0.7(7)
_refine_ls_extinction_method none
_refine_ls_goodness_of_fit_ref 1.011
_refine_ls_hydrogen_treatment constr
_refine_ls_matrix_type full
_refine_ls_number_parameters 149
_refine_ls_number_reflns 2658
_refine_ls_number_restraints 0
_refine_ls_restrained_S_all 1.011
_refine_ls_R_factor_all 0.0633
_refine_ls_R_factor_gt 0.0441
_refine_ls_shift/su_max 0.002
_refine_ls_shift/su_mean 0.000
_refine_ls_structure_factor_coef Fsqd
_refine_ls_weighting_details 'w=1/[\s^2^(Fo^2^)+(0.0516P)^2^+0.0584P] where P=(Fo^2^+2Fc^2^)/3'
_refine_ls_weighting_scheme calc
_refine_ls_wR_factor_gt 0.0950
_refine_ls_wR_factor_ref 0.1070
_reflns_Friedel_coverage 0.650
_reflns_Friedel_fraction_full 0.999
_reflns_Friedel_fraction_max 0.781
_reflns_number_gt 2036
_reflns_number_total 2658
_reflns_threshold_expression 'I > 2\s(I)'
_cod_data_source_file d5ce00308c2.cif
_cod_data_source_block shelx_CCDC1
_cod_depositor_comments 'Adding full bibliography for 7250351--7250352.cif.'
_cod_original_cell_volume 1231.20(9)
_cod_database_code 7250352
_shelx_shelxl_version_number 2014/7
_shelx_space_group_comment
;
The symmetry employed for this shelxl refinement is uniquely defined
by the following loop, which should always be used as a source of
symmetry information in preference to the above space-group names.
They are only intended as comments.
;
_shelx_estimated_absorpt_t_min 0.953
_shelx_estimated_absorpt_t_max 0.989
_oxdiff_exptl_absorpt_empirical_full_min 0.866
_oxdiff_exptl_absorpt_empirical_full_max 1.176
_oxdiff_exptl_absorpt_empirical_details
;
Empirical correction (ABSPACK) includes:
- Absorption correction using spherical harmonics
- Frame scaling
;

loop_
_space_group_symop_operation_xyz
'x, y, z'
'-x+1/2, -y, z+1/2'
'-x, y+1/2, -z+1/2'
'x+1/2, -y+1/2, -z'

loop_
_atom_site_label
_atom_site_type_symbol
_atom_site_fract_x
_atom_site_fract_y
_atom_site_fract_z
_atom_site_U_iso_or_equiv
_atom_site_adp_type
_atom_site_occupancy
_atom_site_site_symmetry_order
_atom_site_calc_flag
_atom_site_refinement_flags_posn
_atom_site_refinement_flags_adp
_atom_site_refinement_flags_occupancy
_atom_site_disorder_assembly
_atom_site_disorder_group
C1 C 0.3125(3) 0.3624(3) 0.58758(15) 0.0448(7) Uani 1 1 d . . . . .
C2 C 0.1462(3) 0.4555(3) 0.59430(15) 0.0453(6) Uani 1 1 d . . . . .
H2A H 0.0511 0.3867 0.6065 0.054 Uiso 1 1 calc R U . . .
H2B H 0.1198 0.5050 0.5486 0.054 Uiso 1 1 calc R U . . .
C3 C 0.1669(3) 0.5785(3) 0.65275(13) 0.0375(6) Uani 1 1 d . . . . .
H3 H 0.1008 0.5468 0.6954 0.045 Uiso 1 1 calc R U . . .
C4 C 0.3588(3) 0.5915(3) 0.67307(13) 0.0361(5) Uani 1 1 d . . . . .
H4 H 0.3787 0.6801 0.7052 0.043 Uiso 1 1 calc R U . . .
C5 C 0.3952(3) 0.4404(3) 0.71109(14) 0.0461(6) Uani 1 1 d . . . . .
C6 C 0.3665(4) 0.3041(3) 0.66227(15) 0.0535(7) Uani 1 1 d . . . . .
H6A H 0.2767 0.2377 0.6820 0.064 Uiso 1 1 calc R U . . .
H6B H 0.4721 0.2436 0.6585 0.064 Uiso 1 1 calc R U . . .
C7 C 0.4806(3) 0.5980(3) 0.60703(13) 0.0410(6) Uani 1 1 d . . . . .
C8 C 0.6685(3) 0.5869(4) 0.63112(18) 0.0617(8) Uani 1 1 d . . . . .
H8A H 0.6862 0.4909 0.6565 0.092 Uiso 1 1 calc R U . . .
H8B H 0.6952 0.6725 0.6624 0.092 Uiso 1 1 calc R U . . .
H8C H 0.7428 0.5901 0.5896 0.092 Uiso 1 1 calc R U . . .
C9 C 0.4561(4) 0.7438(4) 0.56234(14) 0.0551(7) Uani 1 1 d . . . . .
H9A H 0.5378 0.7443 0.5233 0.083 Uiso 1 1 calc R U . . .
H9B H 0.4742 0.8336 0.5921 0.083 Uiso 1 1 calc R U . . .
H9C H 0.3406 0.7458 0.5432 0.083 Uiso 1 1 calc R U . . .
C10 C 0.3003(4) 0.2341(4) 0.53219(17) 0.0646(9) Uani 1 1 d . . . . .
H10A H 0.2799 0.2785 0.4854 0.097 Uiso 1 1 calc R U . . .
H10B H 0.2066 0.1657 0.5445 0.097 Uiso 1 1 calc R U . . .
H10C H 0.4068 0.1765 0.5314 0.097 Uiso 1 1 calc R U . . .
C11 C 0.0348(3) 0.8254(3) 0.67421(15) 0.0449(6) Uani 1 1 d . . . . .
C12 C -0.0404(4) 0.9651(3) 0.63820(17) 0.0626(8) Uani 1 1 d . . . . .
H12A H -0.1644 0.9612 0.6413 0.094 Uiso 1 1 calc R U . . .
H12B H -0.0061 0.9667 0.5884 0.094 Uiso 1 1 calc R U . . .
H12C H 0.0008 1.0574 0.6617 0.094 Uiso 1 1 calc R U . . .
O1 O 0.4462(2) 0.4648(2) 0.56158(9) 0.0515(5) Uani 1 1 d . . . . .
O2 O 0.0978(2) 0.72480(19) 0.62598(9) 0.0423(4) Uani 1 1 d . . . . .
O3 O 0.0360(3) 0.8024(2) 0.73773(10) 0.0698(7) Uani 1 1 d . . . . .
O4 O 0.4417(3) 0.4305(2) 0.77324(10) 0.0673(6) Uani 1 1 d . . . . .

loop_
_atom_site_aniso_label
_atom_site_aniso_U_11
_atom_site_aniso_U_22
_atom_site_aniso_U_33
_atom_site_aniso_U_23
_atom_site_aniso_U_13
_atom_site_aniso_U_12
C1 0.0433(14) 0.0431(14) 0.0481(15) -0.0086(13) 0.0088(12) -0.0068(11)
C2 0.0386(13) 0.0497(14) 0.0476(15) -0.0090(12) -0.0006(11) -0.0067(12)
C3 0.0355(12) 0.0425(13) 0.0344(12) -0.0005(11) 0.0026(10) -0.0020(11)
C4 0.0366(12) 0.0393(13) 0.0324(12) -0.0031(10) -0.0002(10) -0.0031(11)
C5 0.0407(13) 0.0537(16) 0.0439(14) 0.0038(13) 0.0020(12) 0.0016(13)
C6 0.0559(17) 0.0431(14) 0.0614(17) 0.0030(14) 0.0025(15) 0.0018(13)
C7 0.0377(12) 0.0470(15) 0.0382(13) -0.0044(12) 0.0029(10) -0.0084(12)
C8 0.0375(14) 0.0738(19) 0.074(2) -0.0073(18) 0.0026(14) -0.0089(15)
C9 0.0582(17) 0.0616(17) 0.0454(14) 0.0067(14) 0.0091(14) -0.0149(16)
C10 0.0644(19) 0.0574(18) 0.072(2) -0.0260(17) 0.0124(16) -0.0121(16)
C11 0.0455(14) 0.0453(15) 0.0440(15) -0.0038(12) 0.0084(12) -0.0023(12)
C12 0.0726(19) 0.0508(16) 0.0643(19) 0.0074(15) 0.0118(16) 0.0064(15)
O1 0.0498(10) 0.0578(11) 0.0469(10) -0.0167(9) 0.0162(9) -0.0174(10)
O2 0.0440(9) 0.0475(10) 0.0355(8) -0.0008(8) 0.0032(8) 0.0046(8)
O3 0.1035(18) 0.0642(13) 0.0417(11) -0.0044(10) 0.0131(11) 0.0189(12)
O4 0.0871(15) 0.0693(13) 0.0454(12) 0.0115(10) -0.0151(11) 0.0102(13)

loop_
_atom_type_symbol
_atom_type_description
_atom_type_scat_dispersion_real
_atom_type_scat_dispersion_imag
_atom_type_scat_source
C C 0.0033 0.0016 'International Tables Vol C Tables 4.2.6.8 and 6.1.1.4'
H H 0.0000 0.0000 'International Tables Vol C Tables 4.2.6.8 and 6.1.1.4'
O O 0.0106 0.0060 'International Tables Vol C Tables 4.2.6.8 and 6.1.1.4'

loop_
_geom_angle_atom_site_label_1
_geom_angle_atom_site_label_2
_geom_angle_atom_site_label_3
_geom_angle
_geom_angle_site_symmetry_1
_geom_angle_site_symmetry_3
_geom_angle_publ_flag
O1 C1 C10 105.3(2) . . ?
O1 C1 C2 108.1(2) . . ?
C10 C1 C2 112.9(2) . . ?
O1 C1 C6 107.9(2) . . ?
C10 C1 C6 113.1(2) . . ?
C2 C1 C6 109.2(2) . . ?
C1 C2 C3 109.6(2) . . ?
O2 C3 C2 108.7(2) . . ?
O2 C3 C4 112.08(19) . . ?
C2 C3 C4 109.07(19) . . ?
C5 C4 C3 103.5(2) . . ?
C5 C4 C7 106.8(2) . . ?
C3 C4 C7 113.4(2) . . ?
O4 C5 C6 124.4(2) . . ?
O4 C5 C4 124.2(2) . . ?
C6 C5 C4 111.5(2) . . ?
C5 C6 C1 109.3(2) . . ?
O1 C7 C9 108.32(19) . . ?
O1 C7 C8 107.2(2) . . ?
C9 C7 C8 109.4(2) . . ?
O1 C7 C4 108.69(19) . . ?
C9 C7 C4 112.8(2) . . ?
C8 C7 C4 110.3(2) . . ?
O3 C11 O2 123.3(2) . . ?
O3 C11 C12 125.3(3) . . ?
O2 C11 C12 111.4(2) . . ?
C1 O1 C7 114.93(17) . . ?
C11 O2 C3 117.78(19) . . ?

loop_
_geom_bond_atom_site_label_1
_geom_bond_atom_site_label_2
_geom_bond_distance
_geom_bond_site_symmetry_2
_geom_bond_publ_flag
C1 O1 1.440(3) . ?
C1 C10 1.510(4) . ?
C1 C2 1.519(4) . ?
C1 C6 1.530(4) . ?
C2 C3 1.523(4) . ?
C3 O2 1.454(3) . ?
C3 C4 1.533(3) . ?
C4 C5 1.505(4) . ?
C4 C7 1.545(3) . ?
C5 O4 1.209(3) . ?
C5 C6 1.497(4) . ?
C7 O1 1.447(3) . ?
C7 C9 1.514(4) . ?
C7 C8 1.522(4) . ?
C11 O3 1.194(3) . ?
C11 O2 1.336(3) . ?
C11 C12 1.492(4) . ?

loop_
_geom_hbond_atom_site_label_D
_geom_hbond_atom_site_label_H
_geom_hbond_atom_site_label_A
_geom_hbond_distance_DH
_geom_hbond_distance_HA
_geom_hbond_distance_DA
_geom_hbond_angle_DHA
_geom_hbond_site_symmetry_A
C4 H4 O4 0.98 2.59 3.445(3) 145.5 3_656
C9 H9C O2 0.96 2.43 3.013(3) 118.9 .

loop_
_geom_torsion_atom_site_label_1
_geom_torsion_atom_site_label_2
_geom_torsion_atom_site_label_3
_geom_torsion_atom_site_label_4
_geom_torsion
_geom_torsion_site_symmetry_1
_geom_torsion_site_symmetry_2
_geom_torsion_site_symmetry_3
_geom_torsion_site_symmetry_4
_geom_torsion_publ_flag
O1 C1 C2 C3 -65.8(3) . . . . ?
C10 C1 C2 C3 178.1(2) . . . . ?
C6 C1 C2 C3 51.4(3) . . . . ?
C1 C2 C3 O2 135.0(2) . . . . ?
C1 C2 C3 C4 12.6(3) . . . . ?
O2 C3 C4 C5 170.25(19) . . . . ?
C2 C3 C4 C5 -69.4(3) . . . . ?
O2 C3 C4 C7 -74.5(3) . . . . ?
C2 C3 C4 C7 45.9(3) . . . . ?
C3 C4 C5 O4 -118.6(3) . . . . ?
C7 C4 C5 O4 121.5(3) . . . . ?
C3 C4 C5 C6 61.4(3) . . . . ?
C7 C4 C5 C6 -58.5(3) . . . . ?
O4 C5 C6 C1 -178.7(3) . . . . ?
C4 C5 C6 C1 1.3(3) . . . . ?
O1 C1 C6 C5 57.3(3) . . . . ?
C10 C1 C6 C5 173.4(2) . . . . ?
C2 C1 C6 C5 -60.0(3) . . . . ?
C5 C4 C7 O1 58.8(2) . . . . ?
C3 C4 C7 O1 -54.5(3) . . . . ?
C5 C4 C7 C9 178.9(2) . . . . ?
C3 C4 C7 C9 65.7(3) . . . . ?
C5 C4 C7 C8 -58.5(3) . . . . ?
C3 C4 C7 C8 -171.7(2) . . . . ?
C10 C1 O1 C7 -179.9(2) . . . . ?
C2 C1 O1 C7 59.2(3) . . . . ?
C6 C1 O1 C7 -58.8(3) . . . . ?
C9 C7 O1 C1 -122.9(2) . . . . ?
C8 C7 O1 C1 119.2(2) . . . . ?
C4 C7 O1 C1 0.0(3) . . . . ?
O3 C11 O2 C3 1.7(4) . . . . ?
C12 C11 O2 C3 -176.6(2) . . . . ?
C2 C3 O2 C11 151.8(2) . . . . ?
C4 C3 O2 C11 -87.6(3) . . . . ?
